data_7129106
loop_
_publ_author_name
'Taylor, Lauren L. K.'
'Vitorica-Yrezabal, I\~nigo J'
'Borilovi\'c, Ivana'
'Tuna, Floriana'
'Riddell, Imogen A.'

_publ_section_title
;
 Self-assembly of a trigonal bipyramidal architecture with stabilisation
 of iron in three spin states.
;
_journal_issue 85
_journal_name_full 'Chemical communications (Cambridge, England)'
_journal_page_first 11252
_journal_page_last 11255
_journal_paper_doi 10.1039/d1cc04413c
_journal_volume 57
_journal_year 2021
_chemical_formula_moiety 'C13 H10 Br N3'
_chemical_formula_sum 'C13 H10 Br N3'
_chemical_formula_weight 288.15
_space_group_crystal_system monoclinic
_space_group_IT_number 14
_space_group_name_Hall '-P 2yn'
_space_group_name_H-M_alt 'P 1 21/n 1'
_atom_sites_solution_hydrogens geom
_atom_sites_solution_primary dual
_audit_creation_date 2019-08-01
_audit_creation_method
;
Olex2 1.2
(compiled 2018.05.29 svn.r3508 for OlexSys, GUI svn.r5506)
;
_audit_update_record
;
2019-09-09 deposited with the CCDC.	2021-08-16 downloaded from the CCDC.
;
_cell_angle_alpha 90
_cell_angle_beta 95.936(10)
_cell_angle_gamma 90
_cell_formula_units_Z 4
_cell_length_a 11.4679(11)
_cell_length_b 3.8858(4)
_cell_length_c 24.813(3)
_cell_measurement_reflns_used 1311
_cell_measurement_temperature 150
_cell_measurement_theta_max 23.4430
_cell_measurement_theta_min 4.0910
_cell_volume 1099.8(2)
_computing_cell_refinement 'CrysAlisPro 1.171.39.46 (Rigaku OD, 2018)'
_computing_data_collection 'CrysAlisPro 1.171.39.46 (Rigaku OD, 2018)'
_computing_data_reduction 'CrysAlisPro 1.171.39.46 (Rigaku OD, 2018)'
_computing_molecular_graphics 'Olex2 (Dolomanov et al., 2009)'
_computing_publication_material 'Olex2 (Dolomanov et al., 2009)'
_computing_structure_refinement 'ShelXL (Sheldrick, 2015)'
_computing_structure_solution 'ShelXT (Sheldrick, 2015)'
_diffrn_ambient_temperature 150
_diffrn_detector 'CCD plate'
_diffrn_detector_area_resol_mean 5.1636
_diffrn_detector_type Atlas
_diffrn_measured_fraction_theta_full 0.997
_diffrn_measured_fraction_theta_max 0.854
_diffrn_measurement_details
;
List of Runs (angles in degrees, time in seconds):

  # Type    Start    End  Width  t~exp~   \w     \q     \k     \f   Frames
#--------------------------------------------------------------------------
  1  \w    -64.00  32.00   1.00   57.57    --   10.40 -37.00 150.00   96
  2  \w    -25.00  37.00   1.00   57.57    --   10.40  89.00  70.00   62
  3  \w    -14.00  76.00   1.00   57.57    --   10.40  37.00 -30.00   90
;
_diffrn_measurement_device 'four-circle diffractometer'
_diffrn_measurement_device_type 'Xcalibur, Atlas'
_diffrn_measurement_method '\w scans'
_diffrn_orient_matrix_type 'CrysAlisPro convention (1999,Acta A55,543-557)'
_diffrn_orient_matrix_UB_11 0.0234564000
_diffrn_orient_matrix_UB_12 0.0016668000
_diffrn_orient_matrix_UB_13 -0.0253556000
_diffrn_orient_matrix_UB_21 -0.0251942000
_diffrn_orient_matrix_UB_22 0.1644257000
_diffrn_orient_matrix_UB_23 -0.0056469000
_diffrn_orient_matrix_UB_31 0.0518193000
_diffrn_orient_matrix_UB_32 0.0791112000
_diffrn_orient_matrix_UB_33 0.0122898000
_diffrn_radiation_monochromator graphite
_diffrn_radiation_probe x-ray
_diffrn_radiation_type MoK\a
_diffrn_radiation_wavelength 0.71073
_diffrn_reflns_av_R_equivalents 0.0768
_diffrn_reflns_av_unetI/netI 0.1138
_diffrn_reflns_Laue_measured_fraction_full 0.997
_diffrn_reflns_Laue_measured_fraction_max 0.854
_diffrn_reflns_limit_h_max 11
_diffrn_reflns_limit_h_min -15
_diffrn_reflns_limit_k_max 5
_diffrn_reflns_limit_k_min -4
_diffrn_reflns_limit_l_max 31
_diffrn_reflns_limit_l_min -27
_diffrn_reflns_number 7336
_diffrn_reflns_point_group_measured_fraction_full 0.997
_diffrn_reflns_point_group_measured_fraction_max 0.854
_diffrn_reflns_theta_full 25.242
_diffrn_reflns_theta_max 29.652
_diffrn_reflns_theta_min 3.572
_diffrn_source 'fine-focus sealed X-ray tube'
_diffrn_source_type 'Enhance (Mo) X-ray Source'
_exptl_absorpt_coefficient_mu 3.715
_exptl_absorpt_correction_T_max 1.00000
_exptl_absorpt_correction_T_min 0.85956
_exptl_absorpt_correction_type multi-scan
_exptl_absorpt_process_details
;
CrysAlisPro 1.171.39.46 (Rigaku Oxford Diffraction, 2018)
Empirical absorption correction using spherical harmonics,
 implemented in SCALE3 ABSPACK scaling algorithm.
;
_exptl_crystal_colour 'clear light colourless'
_exptl_crystal_colour_lustre clear
_exptl_crystal_colour_modifier light
_exptl_crystal_colour_primary colourless
_exptl_crystal_density_diffrn 1.740
_exptl_crystal_description plate
_exptl_crystal_F_000 576
_exptl_crystal_size_max 0.2
_exptl_crystal_size_mid 0.2
_exptl_crystal_size_min 0.08
_refine_diff_density_max 1.148
_refine_diff_density_min -0.564
_refine_diff_density_rms 0.143
_refine_ls_extinction_method none
_refine_ls_goodness_of_fit_ref 1.063
_refine_ls_hydrogen_treatment constr
_refine_ls_matrix_type full
_refine_ls_number_parameters 155
_refine_ls_number_reflns 2657
_refine_ls_number_restraints 0
_refine_ls_restrained_S_all 1.063
_refine_ls_R_factor_all 0.1171
_refine_ls_R_factor_gt 0.0696
_refine_ls_shift/su_max 0.001
_refine_ls_shift/su_mean 0.000
_refine_ls_structure_factor_coef Fsqd
_refine_ls_weighting_details 'w=1/[\s^2^(Fo^2^)+(0.0459P)^2^] where P=(Fo^2^+2Fc^2^)/3'
_refine_ls_weighting_scheme calc
_refine_ls_wR_factor_gt 0.1151
_refine_ls_wR_factor_ref 0.1324
_reflns_Friedel_coverage 0.000
_reflns_number_gt 1786
_reflns_number_total 2657
_reflns_threshold_expression 'I > 2\s(I)'
_cod_data_source_file d1cc04413c2.cif
_cod_data_source_block oir3
_cod_depositor_comments 'Adding full bibliography for 7129106--7129112.cif.'
_cod_database_code 7129106
_shelxl_version_number 2014/6
_shelx_space_group_comment
;
The symmetry employed for this shelxl refinement is uniquely defined
by the following loop, which should always be used as a source of
symmetry information in preference to the above space-group names.
They are only intended as comments.
;
_shelx_estimated_absorpt_t_max 0.755
_shelx_estimated_absorpt_t_min 0.524
_reflns_odcompleteness_completeness 99.58
_reflns_odcompleteness_iscentric 1
_reflns_odcompleteness_theta 26.32
_olex2_refinement_description
;
1. Others
 Fixed Uiso: H1(0.027) H3(0.028) H7A(0.036) H7B(0.036) H7C(0.036) H10(0.031)
 H9(0.028) H4(0.026) H11(0.033) H12(0.027)
 Fixed X: H1(0.956) H3(0.6406) H7A(0.8483) H7B(0.8365) H7C(0.8766) H10(0.5095)
 H9(0.6884) H4(0.5549) H11(0.3356) H12(0.3349)
 Fixed Y: H1(0.2767) H3(0.0086) H7A(0.906) H7B(0.8552) H7C(0.54) H10(1.0199)
 H9(0.9564) H4(0.2203) H11(0.8137) H12(0.5445)
 Fixed Z: H1(0.5318) H3(0.5771) H7A(0.4009) H7B(0.3366) H7C(0.3757)
 H10(0.2158) H9(0.269) H4(0.4934) H11(0.2454) H12(0.3292)
;
_olex2_date_sample_data_collection 2018-10-22
_olex2_submission_special_instructions 'No special instructions were received'
_oxdiff_exptl_absorpt_empirical_details
;
Empirical correction (ABSPACK) includes:
- Absorption correction using spherical harmonics
- Frame scaling
;
_oxdiff_exptl_absorpt_empirical_full_max 1.207
_oxdiff_exptl_absorpt_empirical_full_min 0.867

loop_
_space_group_symop_operation_xyz
'x, y, z'
'-x+1/2, y+1/2, -z+1/2'
'-x, -y, -z'
'x-1/2, -y-1/2, z-1/2'

loop_
_atom_site_label
_atom_site_type_symbol
_atom_site_fract_x
_atom_site_fract_y
_atom_site_fract_z
_atom_site_U_iso_or_equiv
_atom_site_adp_type
_atom_site_occupancy
_atom_site_site_symmetry_order
_atom_site_calc_flag
_atom_site_refinement_flags_posn
_atom_site_refinement_flags_adp
_atom_site_refinement_flags_occupancy
_atom_site_disorder_assembly
_atom_site_disorder_group
Br1 Br 0.88231(5) -0.03752(13) 0.62817(2) 0.0262(2) Uani 1 1 d . . . . .
N2 N 0.7043(4) 0.6433(11) 0.37219(17) 0.0187(10) Uani 1 1 d . . . . .
N1 N 0.8253(4) 0.3844(11) 0.47530(18) 0.0220(10) Uani 1 1 d . . . . .
N3 N 0.5352(4) 0.4476(10) 0.40032(17) 0.0202(10) Uani 1 1 d . . . . .
C2 C 0.8079(5) 0.1238(13) 0.5613(2) 0.0199(12) Uani 1 1 d . . . . .
C1 C 0.8733(5) 0.2639(13) 0.5236(2) 0.0227(13) Uani 1 1 d . . . . .
H1 H 0.9560 0.2767 0.5318 0.027 Uiso 1 1 calc R . . . .
C5 C 0.7080(4) 0.3632(12) 0.4655(2) 0.0175(11) Uani 1 1 d . . . . .
C3 C 0.6872(5) 0.1036(13) 0.5513(2) 0.0237(12) Uani 1 1 d . . . . .
H3 H 0.6406 0.0086 0.5771 0.028 Uiso 1 1 calc R . . . .
C7 C 0.8264(4) 0.7444(13) 0.3713(2) 0.0238(13) Uani 1 1 d . . . . .
H7A H 0.8483 0.9060 0.4009 0.036 Uiso 1 1 calc GR . . . .
H7B H 0.8365 0.8552 0.3366 0.036 Uiso 1 1 calc GR . . . .
H7C H 0.8766 0.5400 0.3757 0.036 Uiso 1 1 calc GR . . . .
C6 C 0.6502(4) 0.4852(12) 0.4132(2) 0.0184(11) Uani 1 1 d . . . . .
C10 C 0.5119(5) 0.9101(14) 0.2501(2) 0.0254(13) Uani 1 1 d . . . . .
H10 H 0.5095 1.0199 0.2158 0.031 Uiso 1 1 calc R . . . .
C8 C 0.6167(5) 0.7148(12) 0.3314(2) 0.0194(12) Uani 1 1 d . . . . .
C9 C 0.6176(5) 0.8749(13) 0.2812(2) 0.0235(13) Uani 1 1 d . . . . .
H9 H 0.6884 0.9564 0.2690 0.028 Uiso 1 1 calc R . . . .
C13 C 0.5128(5) 0.5937(13) 0.3496(2) 0.0206(12) Uani 1 1 d . . . . .
C4 C 0.6375(5) 0.2278(12) 0.5021(2) 0.0217(12) Uani 1 1 d . . . . .
H4 H 0.5549 0.2203 0.4934 0.026 Uiso 1 1 calc R . . . .
C11 C 0.4071(5) 0.7865(14) 0.2680(2) 0.0273(14) Uani 1 1 d . . . . .
H11 H 0.3356 0.8137 0.2454 0.033 Uiso 1 1 calc R . . . .
C12 C 0.4058(5) 0.6280(14) 0.3173(2) 0.0228(12) Uani 1 1 d . . . . .
H12 H 0.3349 0.5445 0.3292 0.027 Uiso 1 1 calc R . . . .

loop_
_atom_site_aniso_label
_atom_site_aniso_U_11
_atom_site_aniso_U_22
_atom_site_aniso_U_33
_atom_site_aniso_U_23
_atom_site_aniso_U_13
_atom_site_aniso_U_12
Br1 0.0284(3) 0.0276(3) 0.0214(3) 0.0049(3) -0.0034(2) -0.0022(3)
N2 0.018(2) 0.022(2) 0.016(2) -0.0014(18) 0.0023(19) 0.001(2)
N1 0.020(2) 0.029(3) 0.017(2) 0.0050(19) 0.0028(19) 0.002(2)
N3 0.018(2) 0.023(2) 0.020(2) -0.0002(19) 0.0012(18) -0.002(2)
C2 0.021(3) 0.018(3) 0.020(3) -0.002(2) -0.002(2) -0.002(2)
C1 0.017(3) 0.027(3) 0.024(3) 0.002(2) -0.002(2) -0.007(2)
C5 0.024(3) 0.012(2) 0.016(3) -0.003(2) 0.004(2) -0.001(2)
C3 0.027(3) 0.022(3) 0.023(3) 0.003(2) 0.010(2) -0.002(2)
C7 0.023(3) 0.031(3) 0.018(3) 0.006(2) 0.005(2) -0.002(2)
C6 0.022(3) 0.017(3) 0.017(3) -0.002(2) 0.004(2) -0.002(2)
C10 0.034(3) 0.028(3) 0.013(3) 0.000(2) -0.003(2) 0.004(3)
C8 0.026(3) 0.016(3) 0.016(3) -0.004(2) 0.002(2) 0.001(2)
C9 0.028(3) 0.020(3) 0.025(3) 0.001(2) 0.010(2) 0.003(2)
C13 0.026(3) 0.019(3) 0.017(3) -0.007(2) 0.001(2) -0.001(2)
C4 0.017(3) 0.024(3) 0.023(3) 0.003(2) 0.000(2) -0.001(2)
C11 0.037(4) 0.029(3) 0.013(3) -0.001(2) -0.010(3) 0.009(3)
C12 0.021(3) 0.031(3) 0.016(3) -0.004(2) 0.001(2) 0.000(2)

loop_
_atom_type_symbol
_atom_type_description
_atom_type_scat_dispersion_real
_atom_type_scat_dispersion_imag
_atom_type_scat_source
C C 0.0033 0.0016 'International Tables Vol C Tables 4.2.6.8 and 6.1.1.4'
H H 0.0000 0.0000 'International Tables Vol C Tables 4.2.6.8 and 6.1.1.4'
Br Br -0.2901 2.4595 'International Tables Vol C Tables 4.2.6.8 and 6.1.1.4'
N N 0.0061 0.0033 'International Tables Vol C Tables 4.2.6.8 and 6.1.1.4'

loop_
_geom_angle_atom_site_label_1
_geom_angle_atom_site_label_2
_geom_angle_atom_site_label_3
_geom_angle
_geom_angle_site_symmetry_1
_geom_angle_site_symmetry_3
_geom_angle_publ_flag
C6 N2 C7 129.3(4) . . ?
C8 N2 C7 124.3(4) . . ?
C8 N2 C6 106.3(4) . . ?
C5 N1 C1 116.7(4) . . ?
C6 N3 C13 105.1(4) . . ?
C1 C2 Br1 120.1(4) . . ?
C1 C2 C3 120.5(5) . . ?
C3 C2 Br1 119.4(4) . . ?
N1 C1 C2 122.8(5) . . ?
N1 C1 H1 118.6 . . ?
C2 C1 H1 118.6 . . ?
N1 C5 C6 119.4(4) . . ?
N1 C5 C4 123.1(5) . . ?
C4 C5 C6 117.5(5) . . ?
C2 C3 H3 121.5 . . ?
C4 C3 C2 117.0(5) . . ?
C4 C3 H3 121.5 . . ?
N2 C7 H7A 109.5 . . ?
N2 C7 H7B 109.5 . . ?
N2 C7 H7C 109.5 . . ?
H7A C7 H7B 109.5 . . ?
H7A C7 H7C 109.5 . . ?
H7B C7 H7C 109.5 . . ?
N2 C6 C5 126.4(4) . . ?
N3 C6 N2 112.3(4) . . ?
N3 C6 C5 121.3(4) . . ?
C9 C10 H10 119.3 . . ?
C9 C10 C11 121.3(5) . . ?
C11 C10 H10 119.3 . . ?
N2 C8 C9 132.4(5) . . ?
N2 C8 C13 106.0(4) . . ?
C9 C8 C13 121.6(5) . . ?
C10 C9 C8 117.3(5) . . ?
C10 C9 H9 121.3 . . ?
C8 C9 H9 121.3 . . ?
N3 C13 C8 110.4(5) . . ?
N3 C13 C12 129.1(5) . . ?
C8 C13 C12 120.6(5) . . ?
C5 C4 H4 120.0 . . ?
C3 C4 C5 119.9(5) . . ?
C3 C4 H4 120.0 . . ?
C10 C11 H11 119.2 . . ?
C12 C11 C10 121.6(5) . . ?
C12 C11 H11 119.2 . . ?
C13 C12 H12 121.2 . . ?
C11 C12 C13 117.6(5) . . ?
C11 C12 H12 121.2 . . ?

loop_
_geom_bond_atom_site_label_1
_geom_bond_atom_site_label_2
_geom_bond_distance
_geom_bond_site_symmetry_2
_geom_bond_publ_flag
Br1 C2 1.893(5) . ?
N2 C7 1.457(6) . ?
N2 C6 1.388(6) . ?
N2 C8 1.379(6) . ?
N1 C1 1.349(6) . ?
N1 C5 1.345(6) . ?
N3 C6 1.332(6) . ?
N3 C13 1.381(7) . ?
C2 C1 1.371(7) . ?
C2 C3 1.384(7) . ?
C1 H1 0.9500 . ?
C5 C6 1.473(7) . ?
C5 C4 1.381(7) . ?
C3 H3 0.9500 . ?
C3 C4 1.379(7) . ?
C7 H7A 0.9800 . ?
C7 H7B 0.9800 . ?
C7 H7C 0.9800 . ?
C10 H10 0.9500 . ?
C10 C9 1.375(8) . ?
C10 C11 1.409(8) . ?
C8 C9 1.393(7) . ?
C8 C13 1.398(7) . ?
C9 H9 0.9500 . ?
C13 C12 1.401(7) . ?
C4 H4 0.9500 . ?
C11 H11 0.9500 . ?
C11 C12 1.371(7) . ?
C12 H12 0.9500 . ?
